data_4316997
loop_
_publ_author_name
'Albert Escuer'
'Beatriz Cordero'
'Merc\`e Font-Bardia'
'Teresa Calvet'

_publ_section_title
;
 Anionic Tuning of the Dimensionality in Copper Oximato Chemistry
;
_journal_name_full 'Inorganic Chemistry'
_journal_page_first 9752
_journal_page_last 9754
_journal_paper_doi 10.1021/ic101636r
_journal_volume 49
_journal_year 2010
_chemical_formula_moiety 'C38 H44 Cu6 N21 O19, N O3'
_chemical_formula_sum 'C38 H44 Cu6 N22 O22'
_chemical_formula_weight 1542.19
_chemical_name_systematic
;
 ?
;
_space_group_IT_number 9
_symmetry_cell_setting monoclinic
_symmetry_space_group_name_Hall 'C -2yc'
_symmetry_space_group_name_H-M 'C 1 c 1'
_atom_sites_solution_hydrogens geom
_atom_sites_solution_primary direct
_atom_sites_solution_secondary difmap
_audit_creation_method SHELXL-97
_cell_angle_alpha 90.00
_cell_angle_beta 117.522(14)
_cell_angle_gamma 90.00
_cell_formula_units_Z 4
_cell_length_a 24.315(11)
_cell_length_b 10.174(5)
_cell_length_c 26.310(8)
_cell_measurement_reflns_used 5484
_cell_measurement_temperature 293(2)
_cell_measurement_theta_max 31
_cell_measurement_theta_min 3
_cell_volume 5772(4)
_computing_cell_refinement AUTOMAR
_computing_data_collection MARXDS
_computing_data_reduction MARSCALE
_computing_molecular_graphics 'ORTEP (Brueggermann and Smith, 1990)'
_computing_publication_material 'PLATON (Spek, 1990)'
_computing_structure_refinement 'SHELXL-97 (Sheldrick, 1997)'
_computing_structure_solution 'SHELXS-97 (Sheldrick, 1997)'
_diffrn_ambient_temperature 293(2)
_diffrn_measured_fraction_theta_full 0.902
_diffrn_measured_fraction_theta_max 0.697
_diffrn_measurement_device_type 'MAR345 with image plate detector'
_diffrn_measurement_method 'phi scan'
_diffrn_radiation_monochromator graphite
_diffrn_radiation_source 'fine-focus sealed tube'
_diffrn_radiation_type MoK\a
_diffrn_radiation_wavelength 0.71073
_diffrn_reflns_av_R_equivalents 0.0596
_diffrn_reflns_av_sigmaI/netI 0.0371
_diffrn_reflns_limit_h_max 29
_diffrn_reflns_limit_h_min -35
_diffrn_reflns_limit_k_max 15
_diffrn_reflns_limit_k_min -13
_diffrn_reflns_limit_l_max 36
_diffrn_reflns_limit_l_min -35
_diffrn_reflns_number 22006
_diffrn_reflns_theta_full 25.00
_diffrn_reflns_theta_max 32.31
_diffrn_reflns_theta_min 3.08
_exptl_absorpt_coefficient_mu 2.265
_exptl_absorpt_correction_T_max 0.80
_exptl_absorpt_correction_T_min 0.76
_exptl_absorpt_correction_type empirical
_exptl_absorpt_process_details sadabs
_exptl_crystal_density_diffrn 1.775
_exptl_crystal_density_method 'not measured'
_exptl_crystal_description prism
_exptl_crystal_F_000 3104
_exptl_crystal_size_max 0.2
_exptl_crystal_size_mid 0.1
_exptl_crystal_size_min 0.1
_refine_diff_density_max 0.854
_refine_diff_density_min -0.786
_refine_diff_density_rms 0.122
_refine_ls_abs_structure_details 'Flack H D (1983), Acta Cryst. A39, 876-881'
_refine_ls_abs_structure_Flack 0.245(16)
_refine_ls_extinction_coef 0.0032(3)
_refine_ls_extinction_expression Fc^*^=kFc[1+0.001xFc^2^\l^3^/sin(2\q)]^-1/4^
_refine_ls_extinction_method SHELXL
_refine_ls_goodness_of_fit_ref 1.179
_refine_ls_hydrogen_treatment mixed
_refine_ls_matrix_type full
_refine_ls_number_parameters 725
_refine_ls_number_reflns 12428
_refine_ls_number_restraints 37
_refine_ls_restrained_S_all 1.178
_refine_ls_R_factor_all 0.0667
_refine_ls_R_factor_gt 0.0617
_refine_ls_shift/su_max 0.001
_refine_ls_shift/su_mean 0.000
_refine_ls_structure_factor_coef Fsqd
_refine_ls_weighting_details 'calc w=1/[\s^2^(Fo^2^)+(0.1250P)^2^+4.0400P] where P=(Fo^2^+2Fc^2^)/3'
_refine_ls_weighting_scheme calc
_refine_ls_wR_factor_gt 0.1980
_refine_ls_wR_factor_ref 0.2032
_reflns_number_gt 10600
_reflns_number_total 12428
_reflns_threshold_expression >2sigma(I)
_cod_data_source_file ic101636r_si_002_4.cif
_cod_data_source_block benm20a
_cod_database_code 4316997

loop_
_symmetry_equiv_pos_as_xyz
'x, y, z'
'x, -y, z+1/2'
'x+1/2, y+1/2, z'
'x+1/2, -y+1/2, z+1/2'

loop_
_atom_site_label
_atom_site_type_symbol
_atom_site_fract_x
_atom_site_fract_y
_atom_site_fract_z
_atom_site_U_iso_or_equiv
_atom_site_adp_type
_atom_site_occupancy
_atom_site_symmetry_multiplicity
_atom_site_calc_flag
_atom_site_refinement_flags
_atom_site_disorder_assembly
_atom_site_disorder_group
Cu1 Cu 0.82699(4) 0.49586(9) 0.63870(4) 0.0532(2) Uani 1 1 d . . .
Cu2 Cu 0.68731(4) 0.42269(10) 0.60104(4) 0.0576(2) Uani 1 1 d . . .
Cu3 Cu 0.79258(4) 0.29834(9) 0.71806(3) 0.0523(2) Uani 1 1 d U . .
Cu4 Cu 0.68813(4) -0.08045(10) 0.93294(4) 0.0580(2) Uani 1 1 d U . .
Cu5 Cu 0.79049(4) -0.20964(9) 0.90215(3) 0.0524(2) Uani 1 1 d . . .
Cu6 Cu 0.83122(4) -0.01432(9) 1.01108(3) 0.0548(2) Uani 1 1 d . . .
O1 O 0.7679(2) 0.4543(5) 0.66814(19) 0.0527(10) Uani 1 1 d D . .
H1O H 0.752(4) 0.525(6) 0.679(3) 0.063 Uiso 1 1 d D . .
O2 O 0.7666(2) -0.0565(5) 0.9328(2) 0.0528(10) Uani 1 1 d D . .
H2O H 0.7580(18) 0.023(4) 0.916(4) 0.063 Uiso 1 1 d D . .
O3 O 0.8810(3) 0.3140(6) 0.7380(2) 0.0601(11) Uani 1 1 d U . .
O4 O 0.7675(3) 0.5843(6) 0.5700(2) 0.0630(13) Uani 1 1 d U . .
O5 O 0.6606(3) 0.3001(6) 0.6408(2) 0.0628(13) Uani 1 1 d U . .
O6 O 0.6568(3) -0.2100(6) 0.8711(2) 0.0610(12) Uani 1 1 d . . .
O7 O 0.8766(2) -0.1947(5) 0.9504(2) 0.0546(11) Uani 1 1 d . . .
O8 O 0.7745(3) 0.0632(6) 1.0348(2) 0.0582(11) Uani 1 1 d U . .
N3 N 0.8897(3) 0.3763(7) 0.6983(2) 0.0542(12) Uani 1 1 d U . .
N6 N 0.7102(3) 0.5349(8) 0.5520(3) 0.0609(13) Uani 1 1 d U . .
N9 N 0.7055(3) 0.2353(6) 0.6839(2) 0.0534(11) Uani 1 1 d U . .
N12 N 0.7035(3) -0.2732(6) 0.8665(2) 0.0531(12) Uani 1 1 d . . .
N15 N 0.8912(3) -0.1204(6) 0.9956(2) 0.0505(11) Uani 1 1 d . . .
N18 N 0.7158(3) 0.0239(7) 1.0038(3) 0.0593(13) Uani 1 1 d U . .
N1 N 0.8920(2) 0.5005(5) 0.6132(2) 0.0594(15) Uani 1 1 d G . .
C1 C 0.8873(2) 0.5615(6) 0.5641(2) 0.068(2) Uani 1 1 d G . .
H1 H 0.8519 0.6092 0.5408 0.082 Uiso 1 1 calc R . .
C2 C 0.9355(3) 0.5511(7) 0.5498(2) 0.071(2) Uani 1 1 d GU . .
H2 H 0.9324 0.5919 0.5169 0.086 Uiso 1 1 calc R . .
N2 N 0.9884(2) 0.4798(7) 0.5847(2) 0.084(2) Uani 1 1 d GU . .
C3 C 0.9931(2) 0.4188(6) 0.6338(2) 0.070(2) Uani 1 1 d GU . .
H3 H 1.0285 0.3711 0.6571 0.084 Uiso 1 1 calc R . .
C4 C 0.9449(2) 0.4292(5) 0.64808(18) 0.0610(17) Uani 1 1 d GU . .
C5 C 0.9404(4) 0.3610(8) 0.6950(3) 0.0582(15) Uani 1 1 d U . .
C6 C 0.9888(5) 0.2708(11) 0.7336(4) 0.073(2) Uani 1 1 d . . .
H6A H 0.9777 0.2374 0.7617 0.109 Uiso 1 1 calc R . .
H6B H 1.0276 0.3170 0.7525 0.109 Uiso 1 1 calc R . .
H6C H 0.9929 0.1991 0.7118 0.109 Uiso 1 1 calc R . .
N4 N 0.6097(2) 0.4164(6) 0.53027(16) 0.0637(15) Uani 1 1 d GU . .
C7 C 0.5548(3) 0.3568(6) 0.5223(2) 0.072(2) Uani 1 1 d GU . .
H7 H 0.5539 0.3071 0.5515 0.087 Uiso 1 1 calc R . .
C8 C 0.5013(2) 0.3714(7) 0.4705(2) 0.082(3) Uani 1 1 d GU . .
H8 H 0.4646 0.3315 0.4651 0.098 Uiso 1 1 calc R . .
N5 N 0.5027(2) 0.4456(6) 0.42674(19) 0.0727(18) Uani 1 1 d GU . .
C9 C 0.5575(3) 0.5053(6) 0.43475(18) 0.074(2) Uani 1 1 d GU . .
H9 H 0.5584 0.5550 0.4055 0.089 Uiso 1 1 calc R . .
C10 C 0.6110(2) 0.4907(6) 0.4865(2) 0.0597(16) Uani 1 1 d GU . .
C11 C 0.6693(4) 0.5509(9) 0.5013(3) 0.0620(17) Uani 1 1 d . . .
C12 C 0.6828(4) 0.6239(10) 0.4574(3) 0.069(2) Uani 1 1 d . . .
H12A H 0.7172 0.6825 0.4770 0.104 Uiso 1 1 calc R . .
H12B H 0.6469 0.6734 0.4322 0.104 Uiso 1 1 calc R . .
H12C H 0.6928 0.5616 0.4355 0.104 Uiso 1 1 calc R . .
N7 N 0.7989(2) -0.0812(4) 0.82779(19) 0.0666(17) Uani 1 1 d G . .
C13 C 0.85506(18) -0.0208(5) 0.84065(17) 0.0593(16) Uani 1 1 d G . .
H13 H 0.8915 -0.0513 0.8711 0.071 Uiso 1 1 calc R . .
C14 C 0.85686(16) 0.0850(5) 0.80807(19) 0.0608(17) Uani 1 1 d G . .
H14 H 0.8945 0.1254 0.8167 0.073 Uiso 1 1 calc R . .
N8 N 0.8025(2) 0.1305(4) 0.76262(16) 0.0542(12) Uani 1 1 d GU . .
C15 C 0.74625(16) 0.0702(4) 0.74975(16) 0.0521(13) Uani 1 1 d GU . .
C16 C 0.74445(18) -0.0357(5) 0.7823(2) 0.0596(16) Uani 1 1 d GU . .
H16 H 0.7068 -0.0761 0.7737 0.071 Uiso 1 1 calc R . .
C17 C 0.6943(4) 0.1260(8) 0.7026(3) 0.0586(15) Uani 1 1 d U . .
C18 C 0.6321(5) 0.0763(10) 0.6852(5) 0.077(2) Uani 1 1 d U . .
H18A H 0.6031 0.1230 0.6518 0.116 Uiso 1 1 calc R . .
H18B H 0.6215 0.0886 0.7158 0.116 Uiso 1 1 calc R . .
H18C H 0.6306 -0.0157 0.6764 0.116 Uiso 1 1 calc R . .
N10 N 0.7942(2) -0.5738(4) 0.79094(17) 0.0554(12) Uani 1 1 d GU . .
C19 C 0.84963(17) -0.5069(5) 0.8224(2) 0.0594(16) Uani 1 1 d G . .
H19 H 0.8848 -0.5297 0.8189 0.071 Uiso 1 1 calc R . .
C20 C 0.85252(16) -0.4060(5) 0.85921(19) 0.0583(16) Uani 1 1 d G . .
H20 H 0.8896 -0.3613 0.8803 0.070 Uiso 1 1 calc R . .
N11 N 0.8000(2) -0.3719(4) 0.86448(17) 0.0558(13) Uani 1 1 d G . .
C21 C 0.74463(16) -0.4388(5) 0.83298(19) 0.0536(14) Uani 1 1 d G . .
C22 C 0.74174(17) -0.5397(5) 0.79621(18) 0.0604(15) Uani 1 1 d GU . .
H22 H 0.7047 -0.5845 0.7751 0.072 Uiso 1 1 calc R . .
C23 C 0.6926(3) -0.3822(7) 0.8365(2) 0.0502(13) Uani 1 1 d U . .
C24 C 0.6253(6) -0.4396(13) 0.8062(5) 0.086(3) Uani 1 1 d U . .
H24A H 0.5983 -0.3859 0.8150 0.130 Uiso 1 1 calc R . .
H24B H 0.6255 -0.5276 0.8194 0.130 Uiso 1 1 calc R . .
H24C H 0.6106 -0.4406 0.7655 0.130 Uiso 1 1 calc R . .
N13 N 0.90796(19) 0.0279(5) 1.08228(17) 0.0594(14) Uani 1 1 d GU . .
C25 C 0.9132(2) 0.1139(6) 1.1253(2) 0.073(2) Uani 1 1 d G . .
H25 H 0.8778 0.1510 1.1244 0.087 Uiso 1 1 calc R . .
C26 C 0.9713(3) 0.1444(7) 1.1698(2) 0.079(3) Uani 1 1 d G . .
H26 H 0.9747 0.2019 1.1986 0.095 Uiso 1 1 calc R . .
N14 N 1.0242(2) 0.0890(7) 1.1711(2) 0.092(3) Uani 1 1 d G . .
C27 C 1.0190(2) 0.0030(7) 1.1280(3) 0.091(3) Uani 1 1 d G . .
H27 H 1.0544 -0.0341 1.1290 0.109 Uiso 1 1 calc R . .
C28 C 0.9609(2) -0.0275(6) 1.0836(2) 0.0639(17) Uani 1 1 d GU . .
C29 C 0.9492(3) -0.1102(8) 1.0358(3) 0.0549(14) Uani 1 1 d U . .
C30 C 1.0002(4) -0.1818(9) 1.0312(3) 0.0615(17) Uani 1 1 d U . .
H30A H 0.9882 -0.1997 0.9916 0.092 Uiso 1 1 calc R . .
H30B H 1.0082 -0.2631 1.0519 0.092 Uiso 1 1 calc R . .
H30C H 1.0370 -0.1288 1.0471 0.092 Uiso 1 1 calc R . .
N16 N 0.6103(2) -0.0742(6) 0.9404(2) 0.0606(14) Uani 1 1 d GU . .
C31 C 0.5530(2) -0.1262(6) 0.9026(2) 0.071(2) Uani 1 1 d GU . .
H31 H 0.5488 -0.1751 0.8712 0.085 Uiso 1 1 calc R . .
C32 C 0.5018(2) -0.1052(7) 0.9119(3) 0.082(2) Uani 1 1 d G . .
H32 H 0.4634 -0.1400 0.8866 0.098 Uiso 1 1 calc R . .
N17 N 0.5080(2) -0.0321(8) 0.9588(3) 0.090(2) Uani 1 1 d GU . .
C33 C 0.5654(3) 0.0199(7) 0.9966(2) 0.081(2) Uani 1 1 d GU . .
H33 H 0.5695 0.0688 1.0280 0.097 Uiso 1 1 calc R . .
C34 C 0.6165(2) -0.0011(6) 0.9874(2) 0.0659(19) Uani 1 1 d G . .
C35 C 0.6776(4) 0.0455(9) 1.0242(4) 0.0626(17) Uani 1 1 d . . .
C36 C 0.6912(5) 0.1124(13) 1.0801(5) 0.085(3) Uani 1 1 d . . .
H36A H 0.7234 0.1765 1.0891 0.127 Uiso 1 1 calc R . .
H36B H 0.7044 0.0482 1.1101 0.127 Uiso 1 1 calc R . .
H36C H 0.6543 0.1552 1.0765 0.127 Uiso 1 1 calc R . .
N19 N 0.7663(4) 0.2561(8) 0.5452(3) 0.0694(17) Uani 1 1 d . . .
O9 O 0.8235(5) 0.2419(11) 0.5509(5) 0.108(3) Uani 1 1 d . . .
O10 O 0.7254(4) 0.2681(8) 0.4991(3) 0.090(2) Uani 1 1 d . . .
O11 O 0.7674(5) 0.2755(9) 0.5928(3) 0.094(2) Uani 1 1 d . . .
N20 N 0.6665(3) 0.6724(8) 0.6776(3) 0.0618(14) Uani 1 1 d U . .
O12 O 0.6417(3) 0.6145(8) 0.6293(3) 0.0749(16) Uani 1 1 d . . .
O13 O 0.6305(4) 0.7357(8) 0.6932(4) 0.0839(18) Uani 1 1 d . . .
O14 O 0.7225(3) 0.6665(7) 0.7084(3) 0.0756(16) Uani 1 1 d DU . .
N21 N 0.8305(5) 0.2315(9) 0.9256(3) 0.078(2) Uani 1 1 d U . .
O15 O 0.8590(4) 0.1787(8) 0.9738(3) 0.0817(17) Uani 1 1 d U . .
O16 O 0.7811(4) 0.1798(7) 0.8911(3) 0.0772(15) Uani 1 1 d DU . .
O17 O 0.8669(5) 0.2966(11) 0.9088(4) 0.114(3) Uani 1 1 d U . .
N22 N 0.9920(4) 0.7125(10) 0.8328(4) 0.080(2) Uani 1 1 d . . .
O18 O 0.9560(6) 0.7213(13) 0.8491(6) 0.129(4) Uani 1 1 d . . .
O19 O 1.0419(4) 0.6940(10) 0.8796(4) 0.103(3) Uani 1 1 d . . .
O20 O 0.9719(5) 0.6109(10) 0.7991(4) 0.103(3) Uani 1 1 d . . .
O21 O 0.8723(4) 0.6763(8) 0.7006(3) 0.0852(13) Uani 1 1 d U . .
C37 C 0.8444(6) 0.7892(12) 0.7126(5) 0.083(2) Uani 1 1 d U . .
H37A H 0.8763 0.8455 0.7394 0.125 Uiso 1 1 calc R . .
H37B H 0.8181 0.7607 0.7286 0.125 Uiso 1 1 calc R . .
H37C H 0.8202 0.8366 0.6777 0.125 Uiso 1 1 calc R . .
O22 O 0.6455(4) 0.0938(8) 0.8648(3) 0.0852(13) Uani 1 1 d U . .
C38 C 0.63697(19) 0.1212(5) 0.80868(17) 0.0291(8) Uani 1 1 d . . .
H38A H 0.6194 0.2074 0.7973 0.044 Uiso 1 1 calc R . .
H38B H 0.6095 0.0572 0.7824 0.044 Uiso 1 1 calc R . .
H38C H 0.6763 0.1177 0.8084 0.044 Uiso 1 1 calc R . .

loop_
_atom_site_aniso_label
_atom_site_aniso_U_11
_atom_site_aniso_U_22
_atom_site_aniso_U_33
_atom_site_aniso_U_23
_atom_site_aniso_U_13
_atom_site_aniso_U_12
Cu1 0.0513(4) 0.0569(5) 0.0528(4) 0.0023(3) 0.0252(3) 0.0015(3)
Cu2 0.0549(5) 0.0619(6) 0.0525(4) 0.0036(3) 0.0220(3) -0.0011(3)
Cu3 0.0519(4) 0.0540(5) 0.0503(4) 0.0021(3) 0.0232(3) 0.0001(3)
Cu4 0.0544(5) 0.0636(6) 0.0581(4) -0.0068(3) 0.0278(4) -0.0009(4)
Cu5 0.0517(4) 0.0525(5) 0.0527(4) -0.0036(3) 0.0240(3) -0.0001(3)
Cu6 0.0527(5) 0.0587(6) 0.0537(4) -0.0029(3) 0.0252(3) 0.0013(3)
O1 0.058(3) 0.055(3) 0.051(2) 0.0079(19) 0.031(2) 0.005(2)
O2 0.053(3) 0.052(3) 0.054(2) 0.0012(18) 0.0252(19) -0.0015(18)
O3 0.0563(14) 0.069(3) 0.060(2) 0.008(2) 0.031(2) 0.000(2)
O4 0.058(3) 0.073(4) 0.054(2) 0.004(2) 0.022(2) -0.002(2)
O5 0.053(3) 0.069(4) 0.061(3) 0.011(2) 0.0213(19) -0.003(2)
O6 0.055(3) 0.063(4) 0.063(3) -0.008(2) 0.025(2) -0.001(2)
O7 0.055(3) 0.052(3) 0.059(2) -0.0036(19) 0.028(2) 0.0025(19)
O8 0.057(2) 0.060(3) 0.059(2) -0.014(2) 0.0273(19) -0.003(2)
N3 0.056(3) 0.054(3) 0.053(3) 0.001(2) 0.026(2) -0.003(2)
N6 0.061(3) 0.064(4) 0.055(3) 0.001(3) 0.024(2) -0.004(3)
N9 0.051(3) 0.050(3) 0.057(3) 0.0017(19) 0.0217(19) -0.004(2)
N12 0.054(3) 0.057(4) 0.053(3) -0.008(2) 0.028(2) -0.006(2)
N15 0.054(3) 0.053(3) 0.048(2) 0.001(2) 0.026(2) 0.002(2)
N18 0.054(3) 0.068(4) 0.051(3) 0.000(2) 0.020(2) 0.003(2)
N1 0.057(4) 0.061(4) 0.064(3) 0.005(3) 0.031(3) 0.001(2)
C1 0.057(4) 0.083(6) 0.063(4) 0.013(4) 0.027(3) 0.002(3)
C2 0.067(5) 0.086(6) 0.070(4) 0.013(4) 0.039(4) 0.003(4)
N2 0.068(5) 0.119(8) 0.071(4) 0.014(4) 0.037(4) 0.014(4)
C3 0.060(4) 0.083(7) 0.071(4) -0.001(4) 0.034(4) -0.005(4)
C4 0.056(4) 0.069(5) 0.058(3) 0.005(3) 0.027(3) -0.005(3)
C5 0.061(3) 0.059(5) 0.058(3) 0.006(3) 0.031(3) 0.003(3)
C6 0.061(5) 0.081(6) 0.080(5) 0.011(4) 0.035(4) 0.013(4)
N4 0.064(3) 0.066(5) 0.055(3) 0.003(2) 0.022(3) 0.005(3)
C7 0.069(4) 0.072(6) 0.070(4) 0.001(4) 0.028(3) -0.001(4)
C8 0.074(6) 0.078(7) 0.078(5) -0.004(4) 0.021(3) 0.000(4)
N5 0.061(4) 0.072(5) 0.072(4) -0.003(3) 0.019(3) -0.003(3)
C9 0.064(4) 0.083(7) 0.062(4) 0.003(4) 0.019(3) -0.006(4)
C10 0.052(4) 0.064(5) 0.061(3) 0.001(3) 0.025(2) -0.002(3)
C11 0.062(4) 0.064(5) 0.052(3) 0.005(3) 0.020(3) -0.004(3)
C12 0.075(5) 0.073(6) 0.059(4) 0.009(3) 0.030(4) -0.004(4)
N7 0.060(4) 0.076(5) 0.061(3) 0.004(3) 0.025(3) -0.002(3)
C13 0.057(4) 0.065(5) 0.050(3) 0.008(3) 0.020(3) 0.007(3)
C14 0.055(4) 0.070(5) 0.057(3) 0.009(3) 0.025(3) 0.007(3)
N8 0.056(3) 0.057(4) 0.052(3) 0.004(2) 0.027(2) -0.001(2)
C15 0.060(3) 0.044(3) 0.048(3) -0.004(2) 0.022(3) -0.006(2)
C16 0.056(4) 0.056(4) 0.069(4) 0.008(3) 0.031(3) -0.005(3)
C17 0.065(4) 0.058(4) 0.053(3) 0.006(3) 0.028(3) -0.005(3)
C18 0.067(4) 0.068(6) 0.084(5) 0.013(4) 0.025(4) -0.011(4)
N10 0.057(3) 0.052(4) 0.052(3) -0.003(2) 0.021(2) 0.000(2)
C19 0.063(4) 0.057(5) 0.060(3) -0.005(3) 0.030(3) -0.002(3)
C20 0.043(4) 0.067(5) 0.060(3) -0.001(3) 0.020(3) 0.001(3)
N11 0.054(3) 0.059(4) 0.052(3) -0.003(2) 0.023(2) 0.003(2)
C21 0.057(4) 0.055(4) 0.051(3) 0.000(2) 0.027(3) 0.002(3)
C22 0.062(4) 0.063(5) 0.056(3) -0.002(3) 0.028(3) -0.001(3)
C23 0.061(3) 0.047(4) 0.042(2) -0.005(2) 0.023(2) -0.003(2)
C24 0.073(5) 0.090(8) 0.098(7) -0.023(5) 0.041(5) -0.026(5)
N13 0.066(3) 0.062(4) 0.048(3) 0.004(2) 0.024(2) 0.007(3)
C25 0.072(5) 0.086(7) 0.056(4) -0.011(4) 0.027(4) 0.000(4)
C26 0.085(6) 0.078(7) 0.065(4) -0.013(4) 0.026(4) 0.012(5)
N14 0.083(6) 0.107(8) 0.067(4) -0.009(4) 0.019(4) 0.006(5)
C27 0.071(7) 0.118(10) 0.078(6) -0.003(5) 0.031(5) 0.004(5)
C28 0.064(4) 0.073(5) 0.053(3) 0.002(3) 0.026(3) 0.006(3)
C29 0.050(3) 0.061(4) 0.054(3) -0.004(3) 0.025(3) 0.000(3)
C30 0.044(3) 0.070(5) 0.062(4) 0.001(3) 0.017(3) 0.008(3)
N16 0.053(3) 0.066(4) 0.063(3) 0.001(3) 0.028(2) -0.002(2)
C31 0.059(4) 0.079(6) 0.071(4) -0.003(4) 0.026(3) -0.008(3)
C32 0.073(6) 0.077(7) 0.092(6) -0.003(5) 0.035(5) 0.005(4)
N17 0.077(5) 0.097(7) 0.095(6) 0.005(5) 0.039(4) 0.010(4)
C33 0.079(5) 0.087(7) 0.083(6) 0.000(4) 0.043(4) 0.009(4)
C34 0.072(5) 0.068(6) 0.064(4) -0.003(3) 0.037(4) 0.003(3)
C35 0.065(5) 0.061(5) 0.068(4) -0.005(3) 0.037(3) -0.001(3)
C36 0.083(7) 0.089(8) 0.091(6) -0.022(5) 0.047(5) -0.012(5)
N19 0.071(4) 0.060(4) 0.079(4) -0.016(3) 0.036(3) -0.009(3)
O9 0.092(6) 0.119(8) 0.130(7) -0.020(6) 0.064(6) 0.006(5)
O10 0.103(6) 0.080(5) 0.074(4) -0.008(3) 0.028(4) -0.005(4)
O11 0.109(6) 0.095(6) 0.075(4) 0.002(4) 0.041(4) 0.023(4)
N20 0.056(2) 0.070(4) 0.056(3) 0.004(3) 0.023(2) 0.004(3)
O12 0.069(4) 0.081(4) 0.069(3) -0.007(3) 0.028(3) 0.001(3)
O13 0.078(5) 0.078(5) 0.099(5) -0.009(4) 0.043(4) 0.004(3)
O14 0.058(2) 0.085(4) 0.070(3) -0.007(3) 0.018(2) 0.007(3)
N21 0.099(5) 0.074(5) 0.056(3) -0.006(2) 0.032(2) -0.017(4)
O15 0.082(4) 0.086(5) 0.069(3) 0.005(3) 0.027(2) 0.002(3)
O16 0.083(3) 0.065(4) 0.071(3) 0.006(3) 0.025(2) -0.003(3)
O17 0.112(6) 0.127(8) 0.091(5) 0.012(4) 0.037(4) -0.040(5)
N22 0.054(4) 0.111(8) 0.078(4) -0.010(4) 0.033(3) -0.006(4)
O18 0.117(9) 0.132(10) 0.157(10) -0.014(7) 0.079(8) -0.010(6)
O19 0.071(5) 0.108(7) 0.107(6) -0.008(5) 0.023(4) 0.002(4)
O20 0.100(6) 0.102(6) 0.089(5) -0.002(4) 0.027(4) 0.004(5)
O21 0.092(4) 0.076(3) 0.079(3) 0.0073(16) 0.031(2) 0.004(2)
C37 0.075(6) 0.088(6) 0.077(5) 0.003(4) 0.026(4) 0.004(4)
O22 0.092(4) 0.076(3) 0.079(3) 0.0073(16) 0.031(2) 0.004(2)
C38 0.0223(19) 0.033(2) 0.0288(16) 0.0008(13) 0.0091(13) 0.0037(13)

loop_
_atom_type_symbol
_atom_type_description
_atom_type_scat_dispersion_real
_atom_type_scat_dispersion_imag
_atom_type_scat_source
C C 0.0033 0.0016 'International Tables Vol C Tables 4.2.6.8 and 6.1.1.4'
H H 0.0000 0.0000 'International Tables Vol C Tables 4.2.6.8 and 6.1.1.4'
Cu Cu 0.3201 1.2651 'International Tables Vol C Tables 4.2.6.8 and 6.1.1.4'
N N 0.0061 0.0033 'International Tables Vol C Tables 4.2.6.8 and 6.1.1.4'
O O 0.0106 0.0060 'International Tables Vol C Tables 4.2.6.8 and 6.1.1.4'

loop_
_geom_angle_atom_site_label_1
_geom_angle_atom_site_label_2
_geom_angle_atom_site_label_3
_geom_angle
_geom_angle_site_symmetry_1
_geom_angle_site_symmetry_3
_geom_angle_publ_flag
O4 Cu1 O1 95.8(2) . . ?
O4 Cu1 N1 92.4(2) . . ?
O1 Cu1 N1 168.4(2) . . ?
O4 Cu1 N3 167.9(3) . . ?
O1 Cu1 N3 89.5(2) . . ?
N1 Cu1 N3 81.0(2) . . ?
O4 Cu1 O21 101.0(3) . . ?
O1 Cu1 O21 95.1(3) . . ?
N1 Cu1 O21 91.3(3) . . ?
N3 Cu1 O21 89.3(3) . . ?
O5 Cu2 N4 94.4(2) . . ?
O5 Cu2 O1 93.7(2) . . ?
N4 Cu2 O1 171.3(2) . . ?
O5 Cu2 N6 173.1(3) . . ?
N4 Cu2 N6 80.6(2) . . ?
O1 Cu2 N6 91.6(2) . . ?
O1 Cu3 O3 94.1(2) . . ?
O1 Cu3 N9 91.5(2) . . ?
O3 Cu3 N9 162.0(3) . . ?
O1 Cu3 N8 170.3(2) . . ?
O3 Cu3 N8 95.2(2) . . ?
N9 Cu3 N8 78.8(2) . . ?
O1 Cu3 N10 89.01(19) . 1_565 ?
O3 Cu3 N10 97.8(2) . 1_565 ?
N9 Cu3 N10 99.4(2) . 1_565 ?
N8 Cu3 N10 92.44(18) . 1_565 ?
O2 Cu4 O6 95.1(2) . . ?
O2 Cu4 N18 91.6(3) . . ?
O6 Cu4 N18 168.7(3) . . ?
O2 Cu4 N16 169.7(2) . . ?
O6 Cu4 N16 94.7(2) . . ?
N18 Cu4 N16 79.3(2) . . ?
O2 Cu4 O22 89.5(3) . . ?
O6 Cu4 O22 90.5(3) . . ?
N18 Cu4 O22 98.6(3) . . ?
N16 Cu4 O22 87.0(3) . . ?
O7 Cu5 O2 96.1(2) . . ?
O7 Cu5 N12 162.4(3) . . ?
O2 Cu5 N12 90.0(2) . . ?
O7 Cu5 N11 93.1(2) . . ?
O2 Cu5 N11 170.7(2) . . ?
N12 Cu5 N11 80.7(2) . . ?
O7 Cu5 N7 91.1(2) . . ?
O2 Cu5 N7 93.1(2) . . ?
N12 Cu5 N7 105.1(2) . . ?
N11 Cu5 N7 88.45(19) . . ?
O8 Cu6 O2 94.8(2) . . ?
O8 Cu6 N13 96.2(2) . . ?
O2 Cu6 N13 168.0(2) . . ?
O8 Cu6 N15 170.1(3) . . ?
O2 Cu6 N15 88.5(2) . . ?
N13 Cu6 N15 81.6(2) . . ?
O8 Cu6 O15 100.1(3) . . ?
O2 Cu6 O15 89.4(2) . . ?
N13 Cu6 O15 83.7(2) . . ?
N15 Cu6 O15 89.4(3) . . ?
Cu2 O1 Cu1 106.7(2) . . ?
Cu2 O1 Cu3 109.7(3) . . ?
Cu1 O1 Cu3 112.5(2) . . ?
Cu2 O1 H1O 91(6) . . ?
Cu1 O1 H1O 116(7) . . ?
Cu3 O1 H1O 118(6) . . ?
Cu4 O2 Cu5 112.5(3) . . ?
Cu4 O2 Cu6 109.7(2) . . ?
Cu5 O2 Cu6 110.9(3) . . ?
Cu4 O2 H2O 96(2) . . ?
Cu5 O2 H2O 124(6) . . ?
Cu6 O2 H2O 102(6) . . ?
N3 O3 Cu3 112.5(4) . . ?
N6 O4 Cu1 111.1(5) . . ?
N9 O5 Cu2 115.7(5) . . ?
N12 O6 Cu4 112.0(4) . . ?
N15 O7 Cu5 114.1(4) . . ?
N18 O8 Cu6 113.8(4) . . ?
C5 N3 O3 120.4(6) . . ?
C5 N3 Cu1 115.1(5) . . ?
O3 N3 Cu1 124.5(5) . . ?
C11 N6 O4 120.6(7) . . ?
C11 N6 Cu2 116.4(6) . . ?
O4 N6 Cu2 122.8(5) . . ?
C17 N9 O5 120.9(6) . . ?
C17 N9 Cu3 118.3(5) . . ?
O5 N9 Cu3 120.7(5) . . ?
C23 N12 O6 120.5(6) . . ?
C23 N12 Cu5 115.8(5) . . ?
O6 N12 Cu5 123.7(4) . . ?
O7 N15 C29 120.9(6) . . ?
O7 N15 Cu6 125.3(5) . . ?
C29 N15 Cu6 113.8(5) . . ?
C35 N18 O8 117.8(6) . . ?
C35 N18 Cu4 119.3(6) . . ?
O8 N18 Cu4 122.6(5) . . ?
C1 N1 C4 120.0 . . ?
C1 N1 Cu1 126.1(3) . . ?
C4 N1 Cu1 113.8(3) . . ?
N1 C1 C2 120.0 . . ?
N1 C1 H1 120.0 . . ?
C2 C1 H1 120.0 . . ?
N2 C2 C1 120.0 . . ?
N2 C2 H2 120.0 . . ?
C1 C2 H2 120.0 . . ?
C2 N2 C3 120.0 . . ?
C4 C3 N2 120.0 . . ?
C4 C3 H3 120.0 . . ?
N2 C3 H3 120.0 . . ?
C3 C4 N1 120.0 . . ?
C3 C4 C5 126.3(4) . . ?
N1 C4 C5 113.4(4) . . ?
N3 C5 C4 116.6(6) . . ?
N3 C5 C6 121.0(7) . . ?
C4 C5 C6 122.1(7) . . ?
C5 C6 H6A 109.5 . . ?
C5 C6 H6B 109.5 . . ?
H6A C6 H6B 109.5 . . ?
C5 C6 H6C 109.5 . . ?
H6A C6 H6C 109.5 . . ?
H6B C6 H6C 109.5 . . ?
C7 N4 C10 120.0 . . ?
C7 N4 Cu2 126.7(3) . . ?
C10 N4 Cu2 113.0(3) . . ?
C8 C7 N4 120.0 . . ?
C8 C7 H7 120.0 . . ?
N4 C7 H7 120.0 . . ?
C7 C8 N5 120.0 . . ?
C7 C8 H8 120.0 . . ?
N5 C8 H8 120.0 . . ?
C8 N5 C9 120.0 . . ?
N5 C9 C10 120.0 . . ?
N5 C9 H9 120.0 . . ?
C10 C9 H9 120.0 . . ?
C9 C10 N4 120.0 . . ?
C9 C10 C11 125.8(4) . . ?
N4 C10 C11 114.2(4) . . ?
N6 C11 C10 115.8(7) . . ?
N6 C11 C12 121.7(8) . . ?
C10 C11 C12 122.5(6) . . ?
C11 C12 H12A 109.5 . . ?
C11 C12 H12B 109.5 . . ?
H12A C12 H12B 109.5 . . ?
C11 C12 H12C 109.5 . . ?
H12A C12 H12C 109.5 . . ?
H12B C12 H12C 109.5 . . ?
C13 N7 C16 120.0 . . ?
C13 N7 Cu5 118.6(2) . . ?
C16 N7 Cu5 118.0(2) . . ?
N7 C13 C14 120.0 . . ?
N7 C13 H13 120.0 . . ?
C14 C13 H13 120.0 . . ?
C13 C14 N8 120.0 . . ?
C13 C14 H14 120.0 . . ?
N8 C14 H14 120.0 . . ?
C14 N8 C15 120.0 . . ?
C14 N8 Cu3 126.2(2) . . ?
C15 N8 Cu3 113.1(2) . . ?
C16 C15 N8 120.0 . . ?
C16 C15 C17 125.5(4) . . ?
N8 C15 C17 114.5(4) . . ?
C15 C16 N7 120.0 . . ?
C15 C16 H16 120.0 . . ?
N7 C16 H16 120.0 . . ?
N9 C17 C15 114.6(7) . . ?
N9 C17 C18 123.5(8) . . ?
C15 C17 C18 120.8(7) . . ?
C17 C18 H18A 109.5 . . ?
C17 C18 H18B 109.5 . . ?
H18A C18 H18B 109.5 . . ?
C17 C18 H18C 109.5 . . ?
H18A C18 H18C 109.5 . . ?
H18B C18 H18C 109.5 . . ?
C19 N10 C22 120.0 . . ?
C19 N10 Cu3 114.4(2) . 1_545 ?
C22 N10 Cu3 124.1(2) . 1_545 ?
C20 C19 N10 120.0 . . ?
C20 C19 H19 120.0 . . ?
N10 C19 H19 120.0 . . ?
C19 C20 N11 120.0 . . ?
C19 C20 H20 120.0 . . ?
N11 C20 H20 120.0 . . ?
C21 N11 C20 120.0 . . ?
C21 N11 Cu5 113.5(2) . . ?
C20 N11 Cu5 125.4(2) . . ?
C22 C21 N11 120.0 . . ?
C22 C21 C23 125.4(4) . . ?
N11 C21 C23 114.0(4) . . ?
C21 C22 N10 120.0 . . ?
C21 C22 H22 120.0 . . ?
N10 C22 H22 120.0 . . ?
N12 C23 C21 116.0(6) . . ?
N12 C23 C24 119.7(7) . . ?
C21 C23 C24 124.4(7) . . ?
C23 C24 H24A 109.5 . . ?
C23 C24 H24B 109.5 . . ?
H24A C24 H24B 109.5 . . ?
C23 C24 H24C 109.5 . . ?
H24A C24 H24C 109.5 . . ?
H24B C24 H24C 109.5 . . ?
C25 N13 C28 120.0 . . ?
C25 N13 Cu6 126.6(3) . . ?
C28 N13 Cu6 113.0(3) . . ?
N13 C25 C26 120.0 . . ?
N13 C25 H25 120.0 . . ?
C26 C25 H25 120.0 . . ?
N14 C26 C25 120.0 . . ?
N14 C26 H26 120.0 . . ?
C25 C26 H26 120.0 . . ?
C26 N14 C27 120.0 . . ?
C28 C27 N14 120.0 . . ?
C28 C27 H27 120.0 . . ?
N14 C27 H27 120.0 . . ?
C27 C28 N13 120.0 . . ?
C27 C28 C29 125.6(5) . . ?
N13 C28 C29 114.3(5) . . ?
N15 C29 C28 117.1(6) . . ?
N15 C29 C30 121.2(6) . . ?
C28 C29 C30 121.7(6) . . ?
C29 C30 H30A 109.5 . . ?
C29 C30 H30B 109.5 . . ?
H30A C30 H30B 109.5 . . ?
C29 C30 H30C 109.5 . . ?
H30A C30 H30C 109.5 . . ?
H30B C30 H30C 109.5 . . ?
C31 N16 C34 120.0 . . ?
C31 N16 Cu4 127.1(3) . . ?
C34 N16 Cu4 112.8(3) . . ?
N16 C31 C32 120.0 . . ?
N16 C31 H31 120.0 . . ?
C32 C31 H31 120.0 . . ?
N17 C32 C31 120.0 . . ?
N17 C32 H32 120.0 . . ?
C31 C32 H32 120.0 . . ?
C32 N17 C33 120.0 . . ?
N17 C33 C34 120.0 . . ?
N17 C33 H33 120.0 . . ?
C34 C33 H33 120.0 . . ?
C33 C34 N16 120.0 . . ?
C33 C34 C35 124.3(5) . . ?
N16 C34 C35 115.7(5) . . ?
N18 C35 C34 112.5(7) . . ?
N18 C35 C36 127.4(8) . . ?
C34 C35 C36 120.1(7) . . ?
C35 C36 H36A 109.5 . . ?
C35 C36 H36B 109.5 . . ?
H36A C36 H36B 109.5 . . ?
C35 C36 H36C 109.5 . . ?
H36A C36 H36C 109.5 . . ?
H36B C36 H36C 109.5 . . ?
O10 N19 O11 129.5(10) . . ?
O10 N19 O9 118.1(9) . . ?
O11 N19 O9 111.3(9) . . ?
O14 N20 O12 120.6(7) . . ?
O14 N20 O13 121.5(7) . . ?
O12 N20 O13 117.9(7) . . ?
O16 N21 O15 117.0(8) . . ?
O16 N21 O17 122.5(8) . . ?
O15 N21 O17 114.1(9) . . ?
N21 O15 Cu6 129.1(6) . . ?
O18 N22 O19 101.6(11) . . ?
O18 N22 O20 101.8(11) . . ?
O19 N22 O20 115.4(10) . . ?
C37 O21 Cu1 130.8(7) . . ?
O21 C37 H37A 109.5 . . ?
O21 C37 H37B 109.5 . . ?
H37A C37 H37B 109.5 . . ?
O21 C37 H37C 109.5 . . ?
H37A C37 H37C 109.5 . . ?
H37B C37 H37C 109.5 . . ?
C38 O22 Cu4 136.8(5) . . ?
O22 C38 H38A 109.5 . . ?
O22 C38 H38B 109.5 . . ?
H38A C38 H38B 109.5 . . ?
O22 C38 H38C 109.5 . . ?
H38A C38 H38C 109.5 . . ?
H38B C38 H38C 109.5 . . ?

loop_
_geom_bond_atom_site_label_1
_geom_bond_atom_site_label_2
_geom_bond_distance
_geom_bond_site_symmetry_2
_geom_bond_publ_flag
Cu1 O4 1.937(6) . ?
Cu1 O1 1.968(5) . ?
Cu1 N1 1.983(3) . ?
Cu1 N3 2.014(6) . ?
Cu1 O21 2.361(8) . ?
Cu2 O5 1.924(6) . ?
Cu2 N4 1.946(4) . ?
Cu2 O1 1.965(5) . ?
Cu2 N6 1.986(7) . ?
Cu3 O1 1.968(5) . ?
Cu3 O3 1.969(6) . ?
Cu3 N9 1.985(6) . ?
Cu3 N8 2.021(3) . ?
Cu3 N10 2.302(3) 1_565 ?
Cu4 O2 1.926(5) . ?
Cu4 O6 1.954(5) . ?
Cu4 N18 1.973(6) . ?
Cu4 N16 1.991(4) . ?
Cu4 O22 2.390(7) . ?
Cu5 O7 1.888(6) . ?
Cu5 O2 1.961(6) . ?
Cu5 N12 1.984(6) . ?
Cu5 N11 1.994(3) . ?
Cu5 N7 2.438(3) . ?
Cu6 O8 1.926(5) . ?
Cu6 O2 1.976(5) . ?
Cu6 N13 1.986(4) . ?
Cu6 N15 2.002(6) . ?
Cu6 O15 2.427(8) . ?
O1 H1O 0.92(8) . ?
O2 H2O 0.90(5) . ?
O3 N3 1.320(8) . ?
O4 N6 1.344(9) . ?
O5 N9 1.331(8) . ?
O6 N12 1.358(8) . ?
O7 N15 1.310(7) . ?
O8 N18 1.337(9) . ?
N3 C5 1.287(10) . ?
N6 C11 1.253(10) . ?
N9 C17 1.294(10) . ?
N12 C23 1.315(9) . ?
N15 C29 1.319(9) . ?
N18 C35 1.290(10) . ?
N1 C1 1.3900 . ?
N1 C4 1.3900 . ?
C1 C2 1.3900 . ?
C1 H1 0.9300 . ?
C2 N2 1.3900 . ?
C2 H2 0.9300 . ?
N2 C3 1.3900 . ?
C3 C4 1.3900 . ?
C3 H3 0.9300 . ?
C4 C5 1.462(8) . ?
C5 C6 1.467(12) . ?
C6 H6A 0.9600 . ?
C6 H6B 0.9600 . ?
C6 H6C 0.9600 . ?
N4 C7 1.3900 . ?
N4 C10 1.3900 . ?
C7 C8 1.3900 . ?
C7 H7 0.9300 . ?
C8 N5 1.3900 . ?
C8 H8 0.9300 . ?
N5 C9 1.3900 . ?
C9 C10 1.3900 . ?
C9 H9 0.9300 . ?
C10 C11 1.423(9) . ?
C11 C12 1.529(11) . ?
C12 H12A 0.9600 . ?
C12 H12B 0.9600 . ?
C12 H12C 0.9600 . ?
N7 C13 1.3900 . ?
N7 C16 1.3900 . ?
C13 C14 1.3900 . ?
C13 H13 0.9300 . ?
C14 N8 1.3900 . ?
C14 H14 0.9300 . ?
N8 C15 1.3900 . ?
C15 C16 1.3900 . ?
C15 C17 1.419(8) . ?
C16 H16 0.9300 . ?
C17 C18 1.453(12) . ?
C18 H18A 0.9600 . ?
C18 H18B 0.9600 . ?
C18 H18C 0.9600 . ?
N10 C19 1.3900 . ?
N10 C22 1.3900 . ?
N10 Cu3 2.302(3) 1_545 ?
C19 C20 1.3900 . ?
C19 H19 0.9300 . ?
C20 N11 1.3900 . ?
C20 H20 0.9300 . ?
N11 C21 1.3900 . ?
C21 C22 1.3900 . ?
C21 C23 1.432(8) . ?
C22 H22 0.9300 . ?
C23 C24 1.565(13) . ?
C24 H24A 0.9600 . ?
C24 H24B 0.9600 . ?
C24 H24C 0.9600 . ?
N13 C25 1.3900 . ?
N13 C28 1.3900 . ?
C25 C26 1.3900 . ?
C25 H25 0.9300 . ?
C26 N14 1.3900 . ?
C26 H26 0.9300 . ?
N14 C27 1.3900 . ?
C27 C28 1.3900 . ?
C27 H27 0.9300 . ?
C28 C29 1.430(8) . ?
C29 C30 1.490(11) . ?
C30 H30A 0.9600 . ?
C30 H30B 0.9600 . ?
C30 H30C 0.9600 . ?
N16 C31 1.3900 . ?
N16 C34 1.3900 . ?
C31 C32 1.3900 . ?
C31 H31 0.9300 . ?
C32 N17 1.3900 . ?
C32 H32 0.9300 . ?
N17 C33 1.3900 . ?
C33 C34 1.3900 . ?
C33 H33 0.9300 . ?
C34 C35 1.428(10) . ?
C35 C36 1.511(13) . ?
C36 H36A 0.9600 . ?
C36 H36B 0.9600 . ?
C36 H36C 0.9600 . ?
N19 O10 1.167(11) . ?
N19 O11 1.254(11) . ?
N19 O9 1.338(12) . ?
N20 O14 1.222(9) . ?
N20 O12 1.271(9) . ?
N20 O13 1.297(10) . ?
N21 O16 1.240(11) . ?
N21 O15 1.251(10) . ?
N21 O17 1.333(13) . ?
N22 O18 1.144(14) . ?
N22 O19 1.281(12) . ?
N22 O20 1.302(13) . ?
O21 C37 1.442(15) . ?
C37 H37A 0.9600 . ?
C37 H37B 0.9600 . ?
C37 H37C 0.9600 . ?
O22 C38 1.422(9) . ?
C38 H38A 0.9600 . ?
C38 H38B 0.9600 . ?
C38 H38C 0.9600 . ?
